data_1572650
loop_
_publ_author_name
'Ko, Sarah L.'
'Dorrell, Jordan A.'
'Morris, Andrew J.'
'Griffith, Kent J.'

_publ_section_title
;
 Metastable layered lithium-rich niobium and tantalum oxides <i>via</i>
 nearly instantaneous cation exchange.
;
_journal_name_full 'Faraday discussions'
_journal_paper_doi 10.1039/d4fd00103f
_journal_year 2024
_chemical_formula_sum 'Na12 Nb4 O16'
_chemical_formula_weight 903.49
_space_group_IT_number 12
_space_group_name_Hall '-C 2y'
_space_group_name_H-M_alt 'C 1 2/m 1'
_symmetry_cell_setting monoclinic
_symmetry_space_group_name_H-M 'C 1 2/m 1'
_audit_update_record
;
2024-06-06 deposited with the CCDC.	2024-08-01 downloaded from the CCDC.
;
_cell_angle_alpha 90
_cell_angle_beta 109.4904(6)
_cell_angle_gamma 90
_cell_formula_units_Z 2
_cell_length_a 11.1218(4)
_cell_length_b 13.00203(7)
_cell_length_c 5.75288(11)
_cell_measurement_temperature 300.0
_cell_volume 784.23(3)
_diffrn_ambient_temperature 300.0
_exptl_crystal_colour white
_exptl_crystal_density_diffrn 3.8261
_exptl_crystal_description powder
_pd_block_id 2024-06-06T13:21|Na3NbO4_300K|phase_1|noname
_pd_phase_name Na3NbO4
_pd_proc_ls_pref_orient_corr 'March-Dollase correction coef. = 1.000 axis = [0, 0, 1]'
_cod_data_source_file d4fd00103f2.cif
_cod_data_source_block Na3NbO4_300K_phase_1
_cod_original_cell_volume 784.232(6)
_cod_original_sg_symbol_H-M 'C 2/m'
_cod_database_code 1572650

loop_
_space_group_symop_id
_space_group_symop_operation_xyz
1 x,y,z
2 -x,y,-z
3 -x,-y,-z
4 x,-y,z
5 1/2+x,1/2+y,z
6 1/2-x,1/2+y,-z
7 1/2-x,1/2-y,-z
8 1/2+x,1/2-y,z

loop_
_atom_site_label
_atom_site_type_symbol
_atom_site_fract_x
_atom_site_fract_y
_atom_site_fract_z
_atom_site_occupancy
_atom_site_adp_type
_atom_site_U_iso_or_equiv
_atom_site_site_symmetry_multiplicity
Nb1 Nb5+ 0.00000 0.13269(11) 0.00000 1.0000 Uiso 0.00250(29) 4
Nb2 Nb5+ 0.26071(14) 0.00000 0.03085(29) 1.0000 Uiso 0.00302(31) 4
Na1 Na1+ 0.00000 0.37560(24) 0.00000 1.0000 Uiso 0.0072(7) 4
Na2 Na1+ 0.25000 0.25000 0.00000 1.0000 Uiso 0.0052(7) 4
Na3 Na1+ 0.24442(22) 0.12616(18) 0.5217(5) 1.0000 Uiso 0.0102(5) 8
Na4 Na1+ 0.00000 0.00000 0.50000 1.0000 Uiso 0.0054(9) 2
Na5 Na1+ 0.00000 0.25897(27) 0.50000 1.0000 Uiso 0.0130(8) 4
Na6 Na1+ 0.00000 0.50000 0.50000 1.0000 Uiso 0.0169(12) 2
O1 O2- 0.11143(19) 0.00000 0.1957(4) 1.0000 Uiso 0.0032(3) 4
O2 O2- 0.10324(13) 0.22813(10) 0.22635(25) 1.0000 Uiso 0.00444(24) 8
O3 O2- 0.15583(19) 0.50000 0.2055(3) 1.0000 Uiso 0.0049(3) 4
O4 O2- 0.12013(13) 0.11149(10) 0.81190(23) 1.0000 Uiso 0.00381(23) 8
O5 O2- 0.14651(13) 0.39277(11) 0.76783(23) 1.0000 Uiso 0.00518(23) 8

loop_
_atom_type_symbol
_atom_type_number_in_cell
_atom_type_scat_Cromer_Mann_a1
_atom_type_scat_Cromer_Mann_a2
_atom_type_scat_Cromer_Mann_a3
_atom_type_scat_Cromer_Mann_a4
_atom_type_scat_Cromer_Mann_b1
_atom_type_scat_Cromer_Mann_b2
_atom_type_scat_Cromer_Mann_b3
_atom_type_scat_Cromer_Mann_b4
_atom_type_scat_Cromer_Mann_c
_atom_type_scat_length_neutron
_atom_type_scat_source
Na+1 24 3.2565 3.9362 1.3998 1.0032 2.6671 6.1153 0.2001 14.039 0.404 0.363 https://subversion.xray.aps.anl.gov/pyGSAS/trunk/atmdata.py
Nb+5 8 17.9163 13.3417 10.799 0.3379 1.1245 0.0288 9.2821 25.7228 -6.3934 0.7054 https://subversion.xray.aps.anl.gov/pyGSAS/trunk/atmdata.py
O-2 32 3.7694 2.5334 1.9158 1.5509 15.0797 6.3043 40.3445 0.3129 0.2279 0.5805 https://subversion.xray.aps.anl.gov/pyGSAS/trunk/atmdata.py

loop_
_geom_angle_atom_site_label_1
_geom_angle_atom_site_label_2
_geom_angle_atom_site_label_3
_geom_angle
_geom_angle_site_symmetry_1
_geom_angle_site_symmetry_2
_geom_angle_site_symmetry_3
_geom_angle_publ_flag
O2 Nb1 O2 97.70(11) 1_555 1_555 2_555 yes
O2 Nb1 O4 95.83(5) 1_555 1_555 1_554 yes
O2 Nb1 O4 94.58(6) 2_555 1_555 1_554 yes
O2 Nb1 O4 94.58(6) 1_555 1_555 2_556 yes
O2 Nb1 O4 95.83(5) 2_555 1_555 2_556 yes
O4 Nb1 O4 164.15(10) 1_554 1_555 2_556 yes
O3 Nb2 O5 98.21(7) 6_545 1_555 6_546 yes
O3 Nb2 O5 98.21(7) 6_545 1_555 7_556 yes
O5 Nb2 O5 95.42(11) 6_546 1_555 7_556 yes
Na1 Na1 Na2 120.43(5) 3_565 1_555 1_555 yes
Na1 Na1 Na2 120.43(5) 3_565 1_555 2_555 yes
Na2 Na1 Na2 119.15(10) 1_555 1_555 2_555 yes
Na1 Na1 Na3 90.41(8) 3_565 1_555 7_556 yes
Na2 Na1 Na3 58.84(5) 1_555 1_555 7_556 yes
Na2 Na1 Na3 120.68(7) 2_555 1_555 7_556 yes
Na1 Na1 Na3 90.41(8) 3_565 1_555 8_454 yes
Na2 Na1 Na3 120.68(7) 1_555 1_555 8_454 yes
Na2 Na1 Na3 58.84(5) 2_555 1_555 8_454 yes
Na3 Na1 Na3 179.19(15) 7_556 1_555 8_454 yes
Na1 Na1 O3 47.12(7) 3_565 1_555 1_555 yes
Na2 Na1 O3 81.90(4) 1_555 1_555 1_555 yes
Na2 Na1 O3 146.11(6) 2_555 1_555 1_555 yes
Na3 Na1 O3 44.98(5) 7_556 1_555 1_555 yes
Na3 Na1 O3 135.80(13) 8_454 1_555 1_555 yes
Na1 Na1 O3 47.12(7) 3_565 1_555 2_555 yes
Na2 Na1 O3 146.11(6) 1_555 1_555 2_555 yes
Na2 Na1 O3 81.90(4) 2_555 1_555 2_555 yes
Na3 Na1 O3 135.80(13) 7_556 1_555 2_555 yes
Na3 Na1 O3 44.98(5) 8_454 1_555 2_555 yes
O3 Na1 O3 94.24(13) 1_555 1_555 2_555 yes
Na1 Na2 Na1 180 1_555 1_555 7_555 yes
Na1 Na2 Na3 119.34(4) 1_555 1_555 1_554 yes
Na1 Na2 Na3 60.66(4) 7_555 1_555 1_554 yes
Na1 Na2 Na3 60.66(4) 1_555 1_555 7_556 yes
Na1 Na2 Na3 119.34(4) 7_555 1_555 7_556 yes
Na3 Na2 Na3 180 1_554 1_555 7_556 yes
Na1 Na2 O4 89.46(6) 1_555 1_555 1_554 yes
Na1 Na2 O4 90.54(6) 7_555 1_555 1_554 yes
Na3 Na2 O4 51.43(5) 1_554 1_555 1_554 yes
Na3 Na2 O4 128.57(5) 7_556 1_555 1_554 yes
Na1 Na2 O4 90.54(6) 1_555 1_555 7_556 yes
Na1 Na2 O4 89.46(6) 7_555 1_555 7_556 yes
Na3 Na2 O4 128.57(5) 1_554 1_555 7_556 yes
Na3 Na2 O4 51.43(5) 7_556 1_555 7_556 yes
O4 Na2 O4 180 1_554 1_555 7_556 yes
Na1 Na2 O5 48.81(5) 1_555 1_555 1_554 yes
Na1 Na2 O5 131.19(5) 7_555 1_555 1_554 yes
Na3 Na2 O5 92.51(5) 1_554 1_555 1_554 yes
Na3 Na2 O5 87.49(5) 7_556 1_555 1_554 yes
O4 Na2 O5 103.63(5) 1_554 1_555 1_554 yes
O4 Na2 O5 76.37(5) 7_556 1_555 1_554 yes
Na1 Na2 O5 131.19(5) 1_555 1_555 7_556 yes
Na1 Na2 O5 48.81(5) 7_555 1_555 7_556 yes
Na3 Na2 O5 87.49(5) 1_554 1_555 7_556 yes
Na3 Na2 O5 92.51(5) 7_556 1_555 7_556 yes
O4 Na2 O5 76.37(5) 1_554 1_555 7_556 yes
O4 Na2 O5 103.63(5) 7_556 1_555 7_556 yes
O5 Na2 O5 180 1_554 1_555 7_556 yes
Na1 Na3 Na2 60.50(6) 7_556 1_555 1_556 yes
Na1 Na3 Na3 91.57(11) 7_556 1_555 7_556 yes
Na2 Na3 Na3 64.63(8) 1_556 1_555 7_556 yes
Na1 Na3 Na4 122.29(8) 7_556 1_555 1_555 yes
Na2 Na3 Na4 93.78(7) 1_556 1_555 1_555 yes
Na3 Na3 Na4 124.86(11) 7_556 1_555 1_555 yes
Na1 Na3 Na5 122.27(10) 7_556 1_555 1_555 yes
Na2 Na3 Na5 61.86(5) 1_556 1_555 1_555 yes
Na3 Na3 Na5 60.79(9) 7_556 1_555 1_555 yes
Na4 Na3 Na5 64.28(7) 1_555 1_555 1_555 yes
Na1 Na3 O2 145.10(13) 7_556 1_555 1_555 yes
Na2 Na3 O2 99.13(9) 1_556 1_555 1_555 yes
Na3 Na3 O2 53.54(8) 7_556 1_555 1_555 yes
Na4 Na3 O2 84.47(8) 1_555 1_555 1_555 yes
Na5 Na3 O2 45.44(6) 1_555 1_555 1_555 yes
Na1 Na3 O3 47.34(8) 7_556 1_555 6_546 yes
Na2 Na3 O3 84.51(9) 1_556 1_555 6_546 yes
Na3 Na3 O3 138.17(15) 7_556 1_555 6_546 yes
Na4 Na3 O3 82.41(8) 1_555 1_555 6_546 yes
Na5 Na3 O3 128.91(11) 1_555 1_555 6_546 yes
O2 Na3 O3 166.59(13) 1_555 1_555 6_546 yes
Na1 Na3 O5 94.95(8) 7_556 1_555 7_556 yes
Na2 Na3 O5 142.52(10) 1_556 1_555 7_556 yes
Na3 Na3 O5 90.41(11) 7_556 1_555 7_556 yes
Na4 Na3 O5 123.71(10) 1_555 1_555 7_556 yes
Na5 Na3 O5 131.01(10) 1_555 1_555 7_556 yes
O2 Na3 O5 85.67(10) 1_555 1_555 7_556 yes
O3 Na3 O5 99.35(11) 6_546 1_555 7_556 yes
Na3 Na4 Na3 117.05(9) 1_555 1_555 2_556 yes
Na3 Na4 Na3 180 1_555 1_555 3_556 yes
Na3 Na4 Na3 62.95(9) 2_556 1_555 3_556 yes
Na3 Na4 Na3 62.95(9) 1_555 1_555 4_555 yes
Na3 Na4 Na3 180 2_556 1_555 4_555 yes
Na3 Na4 Na3 117.05(9) 3_556 1_555 4_555 yes
Na3 Na4 O4 51.88(6) 1_555 1_555 1_555 yes
Na3 Na4 O4 88.41(5) 2_556 1_555 1_555 yes
Na3 Na4 O4 128.12(6) 3_556 1_555 1_555 yes
Na3 Na4 O4 91.59(5) 4_555 1_555 1_555 yes
Na3 Na4 O4 88.41(5) 1_555 1_555 2_556 yes
Na3 Na4 O4 51.88(6) 2_556 1_555 2_556 yes
Na3 Na4 O4 91.59(5) 3_556 1_555 2_556 yes
Na3 Na4 O4 128.12(6) 4_555 1_555 2_556 yes
O4 Na4 O4 103.69(6) 1_555 1_555 2_556 yes
Na3 Na4 O4 128.12(6) 1_555 1_555 3_556 yes
Na3 Na4 O4 91.59(5) 2_556 1_555 3_556 yes
Na3 Na4 O4 51.88(6) 3_556 1_555 3_556 yes
Na3 Na4 O4 88.41(5) 4_555 1_555 3_556 yes
O4 Na4 O4 180 1_555 1_555 3_556 yes
O4 Na4 O4 76.31(6) 2_556 1_555 3_556 yes
Na3 Na4 O4 91.59(5) 1_555 1_555 4_555 yes
Na3 Na4 O4 128.12(6) 2_556 1_555 4_555 yes
Na3 Na4 O4 88.41(5) 3_556 1_555 4_555 yes
Na3 Na4 O4 51.88(6) 4_555 1_555 4_555 yes
O4 Na4 O4 76.31(6) 1_555 1_555 4_555 yes
O4 Na4 O4 180 2_556 1_555 4_555 yes
O4 Na4 O4 103.69(6) 3_556 1_555 4_555 yes
Na3 Na5 Na3 114.40(14) 1_555 1_555 2_556 yes
Na3 Na5 Na6 122.80(7) 1_555 1_555 1_555 yes
Na3 Na5 Na6 122.80(7) 2_556 1_555 1_555 yes
Na3 Na5 O2 46.38(7) 1_555 1_555 1_555 yes
Na3 Na5 O2 119.91(11) 2_556 1_555 1_555 yes
Na6 Na5 O2 100.16(9) 1_555 1_555 1_555 yes
Na3 Na5 O2 119.91(11) 1_555 1_555 2_556 yes
Na3 Na5 O2 46.38(7) 2_556 1_555 2_556 yes
Na6 Na5 O2 100.16(9) 1_555 1_555 2_556 yes
O2 Na5 O2 159.68(19) 1_555 1_555 2_556 yes
Na5 Na6 Na5 180 1_555 1_555 3_566 yes
Na5 Na6 O5 52.72(3) 1_555 1_555 1_555 yes
Na5 Na6 O5 127.28(3) 3_566 1_555 1_555 yes
Na5 Na6 O5 52.72(3) 1_555 1_555 2_556 yes
Na5 Na6 O5 127.28(3) 3_566 1_555 2_556 yes
O5 Na6 O5 105.43(7) 1_555 1_555 2_556 yes
Na5 Na6 O5 127.28(3) 1_555 1_555 3_566 yes
Na5 Na6 O5 52.72(3) 3_566 1_555 3_566 yes
O5 Na6 O5 180 1_555 1_555 3_566 yes
O5 Na6 O5 74.57(7) 2_556 1_555 3_566 yes
Na5 Na6 O5 127.28(3) 1_555 1_555 4_565 yes
Na5 Na6 O5 52.72(3) 3_566 1_555 4_565 yes
O5 Na6 O5 74.57(7) 1_555 1_555 4_565 yes
O5 Na6 O5 180 2_556 1_555 4_565 yes
O5 Na6 O5 105.43(7) 3_566 1_555 4_565 yes
Nb1 O2 Na3 103.78(10) 1_555 1_555 1_555 yes
Nb1 O2 Na5 105.22(8) 1_555 1_555 1_555 yes
Na3 O2 Na5 88.18(10) 1_555 1_555 1_555 yes
Nb2 O3 Na1 95.39(7) 6_555 1_555 1_555 yes
Nb2 O3 Na1 95.39(7) 6_555 1_555 3_565 yes
Na1 O3 Na1 85.76(13) 1_555 1_555 3_565 yes
Nb2 O3 Na3 104.61(10) 6_555 1_555 6_556 yes
Na1 O3 Na3 159.45(11) 1_555 1_555 6_556 yes
Na1 O3 Na3 87.68(8) 3_565 1_555 6_556 yes
Nb2 O3 Na3 104.61(10) 6_555 1_555 7_556 yes
Na1 O3 Na3 87.68(8) 1_555 1_555 7_556 yes
Na1 O3 Na3 159.45(11) 3_565 1_555 7_556 yes
Na3 O3 Na3 91.76(15) 6_556 1_555 7_556 yes
Nb1 O4 Na2 93.70(5) 1_556 1_555 1_556 yes
Nb1 O4 Na4 100.73(6) 1_556 1_555 1_555 yes
Na2 O4 Na4 159.51(6) 1_556 1_555 1_555 yes
Nb2 O5 Na2 99.85(6) 6_556 1_555 1_556 yes
Nb2 O5 Na3 101.79(10) 6_556 1_555 7_556 yes
Na2 O5 Na3 92.80(7) 1_556 1_555 7_556 yes
Nb2 O5 Na6 94.78(7) 6_556 1_555 1_555 yes
Na2 O5 Na6 164.05(7) 1_556 1_555 1_555 yes
Na3 O5 Na6 90.37(7) 7_556 1_555 1_555 yes

loop_
_geom_bond_atom_site_label_1
_geom_bond_atom_site_label_2
_geom_bond_distance
_geom_bond_site_symmetry_1
_geom_bond_site_symmetry_2
_geom_bond_publ_flag
Nb1 Na1 3.158(3) 1_555 1_555 yes
Nb1 Na2 3.1713(7) 1_555 1_555 yes
Nb1 Na2 3.1713(7) 1_555 2_555 yes
Nb1 O1 2.2020(16) 1_555 1_555 yes
Nb1 O1 2.2020(16) 1_555 2_555 yes
Nb1 O2 1.8858(18) 1_555 1_555 yes
Nb1 O2 1.8858(18) 1_555 2_555 yes
Nb1 O4 1.9992(14) 1_555 1_554 yes
Nb1 O4 1.9992(14) 1_555 2_556 yes
Nb2 Na1 3.1695(20) 1_555 5_545 yes
Nb2 Na1 3.1695(20) 1_555 7_555 yes
Nb2 Na6 3.0942(16) 1_555 5_545 yes
Nb2 O1 2.1694(24) 1_555 1_555 yes
Nb2 O3 1.8851(23) 1_555 6_545 yes
Nb2 O4 2.1951(17) 1_555 1_554 yes
Nb2 O4 2.1951(17) 1_555 4_554 yes
Nb2 O5 1.8848(17) 1_555 6_546 yes
Nb2 O5 1.8848(17) 1_555 7_556 yes
Na1 Nb1 3.158(3) 1_555 1_555 yes
Na1 Nb2 3.1695(20) 1_555 5_455 yes
Na1 Nb2 3.1695(20) 1_555 6_555 yes
Na1 Na1 3.235(6) 1_555 3_565 yes
Na1 Na2 3.2245(16) 1_555 1_555 yes
Na1 Na2 3.2245(16) 1_555 2_555 yes
Na1 Na3 3.2298(24) 1_555 7_556 yes
Na1 Na3 3.2298(24) 1_555 8_454 yes
Na1 Na5 3.2517(24) 1_555 1_554 yes
Na1 Na5 3.2517(24) 1_555 1_555 yes
Na1 Na6 3.3000(15) 1_555 1_554 yes
Na1 Na6 3.3000(15) 1_555 1_555 yes
Na1 O2 2.3859(27) 1_555 1_555 yes
Na1 O2 2.3859(27) 1_555 2_555 yes
Na1 O3 2.3771(25) 1_555 1_555 yes
Na1 O3 2.3771(25) 1_555 2_555 yes
Na1 O5 2.4374(13) 1_555 1_554 yes
Na1 O5 2.4374(13) 1_555 2_556 yes
Na2 Nb1 3.1713(7) 1_555 1_555 yes
Na2 Nb1 3.1713(7) 1_555 7_555 yes
Na2 Na1 3.2245(16) 1_555 1_555 yes
Na2 Na1 3.2245(16) 1_555 7_555 yes
Na2 Na3 3.1706(26) 1_555 1_554 yes
Na2 Na3 3.4249(24) 1_555 1_555 yes
Na2 Na3 3.4249(24) 1_555 7_555 yes
Na2 Na3 3.1706(26) 1_555 7_556 yes
Na2 Na5 3.26826(12) 1_555 1_554 yes
Na2 Na5 3.26826(12) 1_555 7_556 yes
Na2 O2 2.4205(13) 1_555 1_555 yes
Na2 O2 2.4205(13) 1_555 7_555 yes
Na2 O4 2.3361(13) 1_555 1_554 yes
Na2 O4 2.3361(13) 1_555 7_556 yes
Na2 O5 2.3513(14) 1_555 1_554 yes
Na2 O5 2.3513(14) 1_555 7_556 yes
Na3 Na1 3.2298(24) 1_555 7_556 yes
Na3 Na2 3.4249(24) 1_555 1_555 yes
Na3 Na2 3.1706(26) 1_555 1_556 yes
Na3 Na3 3.281(5) 1_555 4_555 yes
Na3 Na3 3.236(5) 1_555 7_556 yes
Na3 Na4 3.1415(23) 1_555 1_555 yes
Na3 Na5 3.188(3) 1_555 1_555 yes
Na3 Na5 3.2501(28) 1_555 7_556 yes
Na3 Na6 3.3201(24) 1_555 5_545 yes
Na3 O1 2.5584(27) 1_555 1_555 yes
Na3 O2 2.3088(26) 1_555 1_555 yes
Na3 O2 2.6308(25) 1_555 7_556 yes
Na3 O3 2.2850(26) 1_555 6_546 yes
Na3 O4 2.5047(30) 1_555 1_555 yes
Na3 O5 2.3782(27) 1_555 7_556 yes
Na4 Na3 3.1415(23) 1_555 1_555 yes
Na4 Na3 3.1415(23) 1_555 2_556 yes
Na4 Na3 3.1415(23) 1_555 3_556 yes
Na4 Na3 3.1415(23) 1_555 4_555 yes
Na4 Na5 3.367(3) 1_555 1_555 yes
Na4 Na5 3.367(3) 1_555 3_556 yes
Na4 O1 2.4594(20) 1_555 1_555 yes
Na4 O1 2.4594(20) 1_555 2_556 yes
Na4 O4 2.3465(13) 1_555 1_555 yes
Na4 O4 2.3465(13) 1_555 2_556 yes
Na4 O4 2.3465(13) 1_555 3_556 yes
Na4 O4 2.3465(13) 1_555 4_555 yes
Na5 Na1 3.2517(24) 1_555 1_555 yes
Na5 Na1 3.2517(24) 1_555 1_556 yes
Na5 Na2 3.26826(12) 1_555 1_556 yes
Na5 Na2 3.26826(12) 1_555 2_555 yes
Na5 Na3 3.188(3) 1_555 1_555 yes
Na5 Na3 3.188(3) 1_555 2_556 yes
Na5 Na3 3.2501(28) 1_555 7_556 yes
Na5 Na3 3.2501(28) 1_555 8_455 yes
Na5 Na4 3.367(3) 1_555 1_555 yes
Na5 Na6 3.134(3) 1_555 1_555 yes
Na5 O2 2.2724(15) 1_555 1_555 yes
Na5 O2 2.2724(15) 1_555 2_556 yes
Na5 O4 2.6612(27) 1_555 1_555 yes
Na5 O4 2.6612(27) 1_555 2_556 yes
Na5 O5 2.5259(27) 1_555 1_555 yes
Na5 O5 2.5259(27) 1_555 2_556 yes
Na6 Nb2 3.0942(16) 1_555 5_455 yes
Na6 Nb2 3.0942(16) 1_555 6_556 yes
Na6 Na1 3.3000(15) 1_555 1_555 yes
Na6 Na1 3.3000(15) 1_555 1_556 yes
Na6 Na1 3.3000(15) 1_555 3_565 yes
Na6 Na1 3.3000(15) 1_555 3_566 yes
Na6 Na3 3.3201(24) 1_555 5_455 yes
Na6 Na3 3.3201(24) 1_555 6_556 yes
Na6 Na3 3.3201(24) 1_555 7_556 yes
Na6 Na3 3.3201(24) 1_555 8_455 yes
Na6 Na5 3.134(3) 1_555 1_555 yes
Na6 Na5 3.134(3) 1_555 3_566 yes
Na6 O5 2.3017(14) 1_555 1_555 yes
Na6 O5 2.3017(14) 1_555 2_556 yes
Na6 O5 2.3017(14) 1_555 3_566 yes
Na6 O5 2.3017(14) 1_555 4_565 yes
O1 Nb1 2.2020(16) 1_555 1_555 yes
O1 Nb1 2.2020(16) 1_555 3_555 yes
O1 Nb2 2.1694(24) 1_555 1_555 yes
O1 Na3 2.5584(27) 1_555 1_555 yes
O1 Na3 2.5584(27) 1_555 4_555 yes
O1 Na4 2.4594(20) 1_555 1_555 yes
O2 Nb1 1.8858(18) 1_555 1_555 yes
O2 Na1 2.3859(27) 1_555 1_555 yes
O2 Na2 2.4205(13) 1_555 1_555 yes
O2 Na3 2.3088(26) 1_555 1_555 yes
O2 Na3 2.6308(25) 1_555 7_556 yes
O2 Na5 2.2724(15) 1_555 1_555 yes
O3 Nb2 1.8851(23) 1_555 6_555 yes
O3 Na1 2.3771(25) 1_555 1_555 yes
O3 Na1 2.3771(25) 1_555 3_565 yes
O3 Na3 2.2850(26) 1_555 6_556 yes
O3 Na3 2.2850(26) 1_555 7_556 yes
O4 Nb1 1.9992(14) 1_555 1_556 yes
O4 Nb2 2.1951(17) 1_555 1_556 yes
O4 Na2 2.3361(13) 1_555 1_556 yes
O4 Na3 2.5047(30) 1_555 1_555 yes
O4 Na4 2.3465(13) 1_555 1_555 yes
O4 Na5 2.6612(27) 1_555 1_555 yes
O5 Nb2 1.8848(17) 1_555 6_556 yes
O5 Na1 2.4374(13) 1_555 1_556 yes
O5 Na2 2.3513(14) 1_555 1_556 yes
O5 Na3 2.3782(27) 1_555 7_556 yes
O5 Na5 2.5259(27) 1_555 1_555 yes
O5 Na6 2.3017(14) 1_555 1_555 yes
